data_7721075
loop_
_publ_author_name
'Niessen, Nicolas'
'Adjieufack, Abel Idrice'
'Tumanov, Nikolay'
'Wouters, Johan'
'Champagne, Beno\^it'
'Berionni, Guillaume'
'Bijouard, Kajetan'

_publ_section_title
;
 Accessing chiral NHC-boranes by abstraction of C6F5 from the
 B(C6F5)4&#x2212; weakly coordinating anion
;
_journal_name_full 'Dalton Transactions'
_journal_paper_doi 10.1039/D5DT02919H
_journal_year 2026
_chemical_formula_moiety 'C23 H16 B F5 N2'
_chemical_formula_sum 'C23 H16 B F5 N2'
_chemical_formula_weight 426.19
_chemical_name_common
'trans-(4-phenyl-B-perfluorophenyl)-1-N-methyl-4-phenyl-5,10-B-dihydrobenzo-imidazolylidene hydrido-perfluorophenylborane'
_chemical_name_systematic
'trans-(4-phenyl-B-perfluorophenyl)-1-N-methyl-4-phenyl-5,10-B-dihydrobenzo-imidazolylidene hydrido-perfluorophenylborane'
_space_group_crystal_system monoclinic
_space_group_IT_number 14
_space_group_name_Hall '-P 2ybc'
_space_group_name_H-M_alt 'P 1 21/c 1'
_atom_sites_solution_hydrogens mixed
_atom_sites_solution_primary dual
_atom_sites_solution_secondary dual
_audit_creation_method SHELXL-2019/3
_audit_update_record
;
2025-10-16 deposited with the CCDC.	2026-05-14 downloaded from the CCDC.
;
_cell_angle_alpha 90
_cell_angle_beta 90.2294(19)
_cell_angle_gamma 90
_cell_formula_units_Z 4
_cell_length_a 21.0910(9)
_cell_length_b 5.8372(2)
_cell_length_c 15.3641(6)
_cell_measurement_reflns_used 9884
_cell_measurement_temperature 100(2)
_cell_measurement_theta_max 68.4406
_cell_measurement_theta_min 4.1923
_cell_volume 1891.50(13)
_computing_cell_refinement 'APEX5 v2023.9-2 (Bruker AXS)'
_computing_data_collection 'Bruker Instrument Service v8.5.1.2'
_computing_data_reduction 'APEX5 v2023.9-2 (Bruker AXS)'
_computing_structure_refinement 'SHELXL-2019/3 (Sheldrick, 2019)'
_computing_structure_solution 'SHELXT 2018/2 (Sheldrick, 2018)'
_diffrn_ambient_temperature 100(2)
_diffrn_detector_area_resol_mean 7.39
_diffrn_measured_fraction_theta_full 0.999
_diffrn_measured_fraction_theta_max 0.993
_diffrn_measurement_device_type 'Bruker D8 Venture'
_diffrn_measurement_method '\f and \w-scans'
_diffrn_radiation_monochromator 'multilayer mirror'
_diffrn_radiation_type CuK\a
_diffrn_radiation_wavelength 1.54178
_diffrn_reflns_av_R_equivalents 0.0352
_diffrn_reflns_av_unetI/netI 0.0220
_diffrn_reflns_Laue_measured_fraction_full 0.999
_diffrn_reflns_Laue_measured_fraction_max 0.993
_diffrn_reflns_limit_h_max 25
_diffrn_reflns_limit_h_min -25
_diffrn_reflns_limit_k_max 7
_diffrn_reflns_limit_k_min -7
_diffrn_reflns_limit_l_max 18
_diffrn_reflns_limit_l_min -18
_diffrn_reflns_number 35500
_diffrn_reflns_point_group_measured_fraction_full 0.999
_diffrn_reflns_point_group_measured_fraction_max 0.993
_diffrn_reflns_theta_full 67.679
_diffrn_reflns_theta_max 68.574
_diffrn_reflns_theta_min 2.876
_exptl_absorpt_coefficient_mu 1.048
_exptl_absorpt_correction_T_max 0.93
_exptl_absorpt_correction_T_min 0.70
_exptl_absorpt_correction_type numerical
_exptl_absorpt_process_details
;
Krause, L., Herbst-Irmer, R., Sheldrick, G. M., Stalke, D. (2015).
"Comparison of silver and molybdenum microfocus X-ray sources for
single-crystal structure determination"
J. Appl. Cryst. 48, 3-10.
doi:10.1107/S1600576714022985
;
_exptl_crystal_colour colourless
_exptl_crystal_density_diffrn 1.497
_exptl_crystal_description plate
_exptl_crystal_F_000 872
_exptl_crystal_size_max 0.330
_exptl_crystal_size_mid 0.091
_exptl_crystal_size_min 0.068
_refine_diff_density_max 0.240
_refine_diff_density_min -0.194
_refine_diff_density_rms 0.039
_refine_ls_extinction_method none
_refine_ls_goodness_of_fit_ref 1.043
_refine_ls_hydrogen_treatment mixed
_refine_ls_matrix_type full
_refine_ls_number_parameters 285
_refine_ls_number_reflns 3457
_refine_ls_number_restraints 0
_refine_ls_restrained_S_all 1.043
_refine_ls_R_factor_all 0.0296
_refine_ls_R_factor_gt 0.0291
_refine_ls_shift/su_max 0.000
_refine_ls_shift/su_mean 0.000
_refine_ls_structure_factor_coef Fsqd
_refine_ls_weighting_details 'w=1/[\s^2^(Fo^2^)+(0.0333P)^2^+0.9521P] where P=(Fo^2^+2Fc^2^)/3'
_refine_ls_weighting_scheme calc
_refine_ls_wR_factor_gt 0.0735
_refine_ls_wR_factor_ref 0.0740
_reflns_Friedel_coverage 0.000
_reflns_number_gt 3393
_reflns_number_total 3457
_reflns_threshold_expression 'I > 2\s(I)'
_cod_data_source_file d5dt02919h2.cif
_cod_data_source_block nt1562_KB454_1__re_100K
_cod_original_sg_symbol_H-M 'P 21/c'
_cod_database_code 7721075
_shelx_shelxl_version_number 2019/3
_shelx_space_group_comment
;
The symmetry employed for this shelxl refinement is uniquely defined
by the following loop, which should always be used as a source of
symmetry information in preference to the above space-group names.
They are only intended as comments.
;
_shelx_estimated_absorpt_t_min 0.724
_shelx_estimated_absorpt_t_max 0.932

loop_
_space_group_symop_operation_xyz
'x, y, z'
'-x, y+1/2, -z+1/2'
'-x, -y, -z'
'x, -y-1/2, z-1/2'

loop_
_atom_site_label
_atom_site_type_symbol
_atom_site_fract_x
_atom_site_fract_y
_atom_site_fract_z
_atom_site_U_iso_or_equiv
_atom_site_adp_type
_atom_site_occupancy
_atom_site_site_symmetry_order
_atom_site_calc_flag
_atom_site_refinement_flags_posn
_atom_site_refinement_flags_adp
_atom_site_refinement_flags_occupancy
_atom_site_disorder_assembly
_atom_site_disorder_group
F1 F 0.40611(4) 0.99396(14) 0.74841(5) 0.02025(18) Uani 1 1 d . . . . .
F2 F 0.51714(4) 0.90470(15) 0.67333(5) 0.0240(2) Uani 1 1 d . . . . .
F3 F 0.53455(4) 0.51132(15) 0.58133(5) 0.0236(2) Uani 1 1 d . . . . .
F4 F 0.43773(4) 0.20195(14) 0.56753(5) 0.02247(19) Uani 1 1 d . . . . .
F5 F 0.32691(4) 0.28322(13) 0.64507(5) 0.01855(18) Uani 1 1 d . . . . .
N1 N 0.23910(5) 0.3358(2) 0.81680(7) 0.0157(2) Uani 1 1 d . . . . .
N2 N 0.31186(5) 0.4914(2) 0.89536(7) 0.0172(2) Uani 1 1 d . . . . .
C1 C 0.10463(7) 0.4504(3) 0.84189(9) 0.0205(3) Uani 1 1 d . . . . .
H1 H 0.129422 0.585351 0.848080 0.025 Uiso 1 1 calc R U . . .
C2 C 0.04662(7) 0.4344(3) 0.88335(10) 0.0272(3) Uani 1 1 d . . . . .
H2 H 0.032001 0.557139 0.918581 0.033 Uiso 1 1 calc R U . . .
C3 C 0.00980(7) 0.2384(3) 0.87333(11) 0.0325(4) Uani 1 1 d . . . . .
H3 H -0.029939 0.226955 0.901904 0.039 Uiso 1 1 calc R U . . .
C4 C 0.03100(8) 0.0605(3) 0.82184(11) 0.0319(4) Uani 1 1 d . . . . .
H4 H 0.005420 -0.072017 0.814160 0.038 Uiso 1 1 calc R U . . .
C5 C 0.08988(7) 0.0747(3) 0.78104(10) 0.0246(3) Uani 1 1 d . . . . .
H5 H 0.104598 -0.049075 0.746407 0.030 Uiso 1 1 calc R U . . .
C6 C 0.12692(7) 0.2694(2) 0.79104(9) 0.0180(3) Uani 1 1 d . . . . .
C7 C 0.19183(6) 0.2878(2) 0.74819(9) 0.0166(3) Uani 1 1 d . . . . .
H7 H 0.202154 0.135211 0.722278 0.020 Uiso 1 1 calc R U . . .
C8 C 0.19200(6) 0.4647(2) 0.67471(9) 0.0161(3) Uani 1 1 d . . . . .
C9 C 0.14766(6) 0.4286(3) 0.60802(9) 0.0195(3) Uani 1 1 d . . . . .
H9 H 0.120165 0.299890 0.610578 0.023 Uiso 1 1 calc R U . . .
C10 C 0.14347(7) 0.5789(3) 0.53817(9) 0.0216(3) Uani 1 1 d . . . . .
H10 H 0.113651 0.552551 0.492756 0.026 Uiso 1 1 calc R U . . .
C11 C 0.18339(7) 0.7687(3) 0.53537(9) 0.0219(3) Uani 1 1 d . . . . .
H11 H 0.180156 0.875529 0.488902 0.026 Uiso 1 1 calc R U . . .
C12 C 0.22787(7) 0.8007(2) 0.60084(9) 0.0189(3) Uani 1 1 d . . . . .
H12 H 0.255242 0.929600 0.597690 0.023 Uiso 1 1 calc R U . . .
C13 C 0.23416(6) 0.6498(2) 0.67190(8) 0.0157(3) Uani 1 1 d . . . . .
C14 C 0.36000(6) 0.6457(2) 0.69848(8) 0.0149(3) Uani 1 1 d . . . . .
C15 C 0.41111(7) 0.7954(2) 0.70341(8) 0.0163(3) Uani 1 1 d . . . . .
C16 C 0.46920(6) 0.7537(2) 0.66509(9) 0.0176(3) Uani 1 1 d . . . . .
C17 C 0.47849(6) 0.5545(3) 0.61882(9) 0.0178(3) Uani 1 1 d . . . . .
C18 C 0.42955(7) 0.3986(2) 0.61221(8) 0.0171(3) Uani 1 1 d . . . . .
C19 C 0.37263(6) 0.4461(2) 0.65216(8) 0.0154(3) Uani 1 1 d . . . . .
C20 C 0.24518(7) 0.2035(2) 0.89142(9) 0.0193(3) Uani 1 1 d . . . . .
H20 H 0.221650 0.069699 0.905327 0.023 Uiso 1 1 calc R U . . .
C21 C 0.29072(7) 0.3010(2) 0.94013(9) 0.0195(3) Uani 1 1 d . . . . .
H21 H 0.305625 0.248959 0.995106 0.023 Uiso 1 1 calc R U . . .
C22 C 0.28049(6) 0.5111(2) 0.81903(9) 0.0152(3) Uani 1 1 d . . . . .
C23 C 0.36070(7) 0.6506(3) 0.92622(9) 0.0214(3) Uani 1 1 d . . . . .
H23A H 0.358150 0.793390 0.892868 0.032 Uiso 1 1 calc R U . . .
H23B H 0.402645 0.581494 0.918367 0.032 Uiso 1 1 calc R U . . .
H23C H 0.353996 0.683260 0.988062 0.032 Uiso 1 1 calc R U . . .
B1 B 0.28998(7) 0.6921(3) 0.74217(10) 0.0159(3) Uani 1 1 d . . . . .
H1B H 0.2890(8) 0.873(3) 0.7699(11) 0.024 Uiso 1 1 d . U . . .

loop_
_atom_site_aniso_label
_atom_site_aniso_U_11
_atom_site_aniso_U_22
_atom_site_aniso_U_33
_atom_site_aniso_U_23
_atom_site_aniso_U_13
_atom_site_aniso_U_12
F1 0.0236(4) 0.0159(4) 0.0212(4) -0.0035(3) -0.0012(3) -0.0027(3)
F2 0.0191(4) 0.0276(5) 0.0254(4) 0.0011(4) -0.0007(3) -0.0086(3)
F3 0.0159(4) 0.0345(5) 0.0204(4) 0.0023(4) 0.0040(3) 0.0033(4)
F4 0.0274(4) 0.0195(4) 0.0205(4) -0.0041(3) 0.0038(3) 0.0042(3)
F5 0.0196(4) 0.0166(4) 0.0195(4) -0.0019(3) 0.0006(3) -0.0040(3)
N1 0.0160(5) 0.0169(6) 0.0144(5) 0.0009(4) 0.0017(4) 0.0006(5)
N2 0.0162(5) 0.0227(6) 0.0128(5) 0.0004(5) 0.0006(4) 0.0013(5)
C1 0.0187(7) 0.0239(7) 0.0188(7) 0.0002(6) 0.0005(5) -0.0022(6)
C2 0.0211(7) 0.0386(9) 0.0220(7) 0.0006(7) 0.0032(6) 0.0007(7)
C3 0.0189(7) 0.0510(11) 0.0277(8) 0.0117(8) 0.0027(6) -0.0076(7)
C4 0.0273(8) 0.0368(9) 0.0317(8) 0.0101(7) -0.0061(7) -0.0163(7)
C5 0.0269(8) 0.0234(8) 0.0235(7) 0.0029(6) -0.0044(6) -0.0063(6)
C6 0.0175(7) 0.0200(7) 0.0164(6) 0.0027(5) -0.0013(5) -0.0025(6)
C7 0.0170(6) 0.0170(7) 0.0157(6) -0.0030(5) -0.0008(5) 0.0001(5)
C8 0.0149(6) 0.0189(7) 0.0144(6) -0.0014(5) 0.0027(5) 0.0043(5)
C9 0.0139(6) 0.0260(8) 0.0186(7) -0.0034(6) 0.0016(5) 0.0008(6)
C10 0.0159(6) 0.0336(8) 0.0153(6) -0.0029(6) -0.0008(5) 0.0060(6)
C11 0.0216(7) 0.0282(8) 0.0159(6) 0.0036(6) 0.0017(5) 0.0072(6)
C12 0.0189(7) 0.0200(7) 0.0179(6) 0.0002(5) 0.0031(5) 0.0025(5)
C13 0.0145(6) 0.0180(7) 0.0145(6) -0.0013(5) 0.0031(5) 0.0039(5)
C14 0.0177(6) 0.0161(7) 0.0108(6) 0.0024(5) -0.0011(5) 0.0002(5)
C15 0.0212(7) 0.0138(7) 0.0138(6) 0.0010(5) -0.0023(5) 0.0000(5)
C16 0.0164(6) 0.0204(7) 0.0161(6) 0.0047(5) -0.0023(5) -0.0048(6)
C17 0.0145(6) 0.0254(7) 0.0136(6) 0.0044(5) 0.0015(5) 0.0026(5)
C18 0.0222(7) 0.0159(7) 0.0132(6) 0.0002(5) -0.0001(5) 0.0028(5)
C19 0.0169(6) 0.0153(7) 0.0141(6) 0.0030(5) -0.0017(5) -0.0025(5)
C20 0.0217(7) 0.0190(7) 0.0172(6) 0.0037(5) 0.0038(5) 0.0024(6)
C21 0.0216(7) 0.0234(7) 0.0134(6) 0.0033(5) 0.0010(5) 0.0045(6)
C22 0.0133(6) 0.0176(7) 0.0147(6) -0.0019(5) 0.0021(5) 0.0026(5)
C23 0.0192(7) 0.0272(8) 0.0178(7) -0.0028(6) -0.0025(5) -0.0021(6)
B1 0.0184(7) 0.0151(7) 0.0143(7) 0.0001(6) 0.0010(6) 0.0011(6)

loop_
_atom_type_symbol
_atom_type_description
_atom_type_scat_dispersion_real
_atom_type_scat_dispersion_imag
_atom_type_scat_source
C C 0.0181 0.0091 'International Tables Vol C Tables 4.2.6.8 and 6.1.1.4'
H H 0.0000 0.0000 'International Tables Vol C Tables 4.2.6.8 and 6.1.1.4'
B B 0.0090 0.0039 'International Tables Vol C Tables 4.2.6.8 and 6.1.1.4'
F F 0.0727 0.0534 'International Tables Vol C Tables 4.2.6.8 and 6.1.1.4'
N N 0.0311 0.0180 'International Tables Vol C Tables 4.2.6.8 and 6.1.1.4'

loop_
_geom_angle_atom_site_label_1
_geom_angle_atom_site_label_2
_geom_angle_atom_site_label_3
_geom_angle
_geom_angle_site_symmetry_1
_geom_angle_site_symmetry_3
_geom_angle_publ_flag
C22 N1 C20 110.15(11) . . ?
C22 N1 C7 126.83(11) . . ?
C20 N1 C7 122.99(11) . . ?
C22 N2 C21 110.08(12) . . ?
C22 N2 C23 124.69(12) . . ?
C21 N2 C23 125.23(11) . . ?
C2 C1 C6 120.42(14) . . ?
C2 C1 H1 119.8 . . ?
C6 C1 H1 119.8 . . ?
C1 C2 C3 119.90(15) . . ?
C1 C2 H2 120.1 . . ?
C3 C2 H2 120.1 . . ?
C4 C3 C2 120.00(15) . . ?
C4 C3 H3 120.0 . . ?
C2 C3 H3 120.0 . . ?
C3 C4 C5 120.22(15) . . ?
C3 C4 H4 119.9 . . ?
C5 C4 H4 119.9 . . ?
C6 C5 C4 120.03(15) . . ?
C6 C5 H5 120.0 . . ?
C4 C5 H5 120.0 . . ?
C5 C6 C1 119.41(13) . . ?
C5 C6 C7 121.05(13) . . ?
C1 C6 C7 119.53(12) . . ?
N1 C7 C6 108.07(11) . . ?
N1 C7 C8 113.30(11) . . ?
C6 C7 C8 111.77(11) . . ?
N1 C7 H7 107.8 . . ?
C6 C7 H7 107.8 . . ?
C8 C7 H7 107.8 . . ?
C13 C8 C9 121.05(13) . . ?
C13 C8 C7 123.16(12) . . ?
C9 C8 C7 115.78(12) . . ?
C10 C9 C8 120.70(14) . . ?
C10 C9 H9 119.6 . . ?
C8 C9 H9 119.6 . . ?
C9 C10 C11 119.34(13) . . ?
C9 C10 H10 120.3 . . ?
C11 C10 H10 120.3 . . ?
C12 C11 C10 119.50(13) . . ?
C12 C11 H11 120.3 . . ?
C10 C11 H11 120.3 . . ?
C11 C12 C13 122.70(14) . . ?
C11 C12 H12 118.6 . . ?
C13 C12 H12 118.6 . . ?
C8 C13 C12 116.65(12) . . ?
C8 C13 B1 124.02(12) . . ?
C12 C13 B1 119.29(12) . . ?
C15 C14 C19 113.86(12) . . ?
C15 C14 B1 124.82(12) . . ?
C19 C14 B1 121.32(12) . . ?
F1 C15 C16 116.05(12) . . ?
F1 C15 C14 120.27(12) . . ?
C16 C15 C14 123.68(13) . . ?
F2 C16 C17 119.51(12) . . ?
F2 C16 C15 120.72(13) . . ?
C17 C16 C15 119.76(13) . . ?
F3 C17 C16 120.51(12) . . ?
F3 C17 C18 120.35(13) . . ?
C16 C17 C18 119.14(12) . . ?
F4 C18 C19 120.74(12) . . ?
F4 C18 C17 120.10(12) . . ?
C19 C18 C17 119.17(13) . . ?
F5 C19 C18 116.28(12) . . ?
F5 C19 C14 119.34(12) . . ?
C18 C19 C14 124.38(13) . . ?
C21 C20 N1 106.74(12) . . ?
C21 C20 H20 126.6 . . ?
N1 C20 H20 126.6 . . ?
C20 C21 N2 107.17(12) . . ?
C20 C21 H21 126.4 . . ?
N2 C21 H21 126.4 . . ?
N1 C22 N2 105.85(12) . . ?
N1 C22 B1 124.57(12) . . ?
N2 C22 B1 129.52(12) . . ?
N2 C23 H23A 109.5 . . ?
N2 C23 H23B 109.5 . . ?
H23A C23 H23B 109.5 . . ?
N2 C23 H23C 109.5 . . ?
H23A C23 H23C 109.5 . . ?
H23B C23 H23C 109.5 . . ?
C22 B1 C13 107.46(11) . . ?
C22 B1 C14 107.92(11) . . ?
C13 B1 C14 110.80(11) . . ?
C22 B1 H1B 109.6(9) . . ?
C13 B1 H1B 112.2(9) . . ?
C14 B1 H1B 108.8(9) . . ?

loop_
_geom_bond_atom_site_label_1
_geom_bond_atom_site_label_2
_geom_bond_distance
_geom_bond_site_symmetry_2
_geom_bond_publ_flag
F1 C15 1.3538(16) . ?
F2 C16 1.3468(16) . ?
F3 C17 1.3411(16) . ?
F4 C18 1.3490(16) . ?
F5 C19 1.3581(15) . ?
N1 C22 1.3452(18) . ?
N1 C20 1.3881(18) . ?
N1 C7 1.4748(17) . ?
N2 C22 1.3491(18) . ?
N2 C21 1.3817(19) . ?
N2 C23 1.4647(18) . ?
C1 C2 1.385(2) . ?
C1 C6 1.397(2) . ?
C1 H1 0.9500 . ?
C2 C3 1.391(2) . ?
C2 H2 0.9500 . ?
C3 C4 1.381(3) . ?
C3 H3 0.9500 . ?
C4 C5 1.396(2) . ?
C4 H4 0.9500 . ?
C5 C6 1.388(2) . ?
C5 H5 0.9500 . ?
C6 C7 1.5254(19) . ?
C7 C8 1.5298(19) . ?
C7 H7 1.0000 . ?
C8 C13 1.400(2) . ?
C8 C9 1.4004(19) . ?
C9 C10 1.389(2) . ?
C9 H9 0.9500 . ?
C10 C11 1.392(2) . ?
C10 H10 0.9500 . ?
C11 C12 1.385(2) . ?
C11 H11 0.9500 . ?
C12 C13 1.4084(19) . ?
C12 H12 0.9500 . ?
C13 B1 1.613(2) . ?
C14 C15 1.3896(19) . ?
C14 C19 1.392(2) . ?
C14 B1 1.6471(19) . ?
C15 C16 1.383(2) . ?
C16 C17 1.378(2) . ?
C17 C18 1.379(2) . ?
C18 C19 1.379(2) . ?
C20 C21 1.342(2) . ?
C20 H20 0.9500 . ?
C21 H21 0.9500 . ?
C22 B1 1.598(2) . ?
C23 H23A 0.9800 . ?
C23 H23B 0.9800 . ?
C23 H23C 0.9800 . ?
B1 H1B 1.141(18) . ?

loop_
_geom_torsion_atom_site_label_1
_geom_torsion_atom_site_label_2
_geom_torsion_atom_site_label_3
_geom_torsion_atom_site_label_4
_geom_torsion
_geom_torsion_site_symmetry_1
_geom_torsion_site_symmetry_2
_geom_torsion_site_symmetry_3
_geom_torsion_site_symmetry_4
_geom_torsion_publ_flag
C6 C1 C2 C3 -1.0(2) . . . . ?
C1 C2 C3 C4 -0.2(2) . . . . ?
C2 C3 C4 C5 1.2(2) . . . . ?
C3 C4 C5 C6 -1.0(2) . . . . ?
C4 C5 C6 C1 -0.2(2) . . . . ?
C4 C5 C6 C7 179.14(13) . . . . ?
C2 C1 C6 C5 1.2(2) . . . . ?
C2 C1 C6 C7 -178.17(13) . . . . ?
C22 N1 C7 C6 -125.34(13) . . . . ?
C20 N1 C7 C6 52.58(16) . . . . ?
C22 N1 C7 C8 -0.92(18) . . . . ?
C20 N1 C7 C8 177.00(11) . . . . ?
C5 C6 C7 N1 -123.85(14) . . . . ?
C1 C6 C7 N1 55.51(16) . . . . ?
C5 C6 C7 C8 110.82(15) . . . . ?
C1 C6 C7 C8 -69.82(16) . . . . ?
N1 C7 C8 C13 1.74(18) . . . . ?
C6 C7 C8 C13 124.12(13) . . . . ?
N1 C7 C8 C9 -179.51(11) . . . . ?
C6 C7 C8 C9 -57.13(16) . . . . ?
C13 C8 C9 C10 -1.4(2) . . . . ?
C7 C8 C9 C10 179.77(12) . . . . ?
C8 C9 C10 C11 -0.8(2) . . . . ?
C9 C10 C11 C12 1.9(2) . . . . ?
C10 C11 C12 C13 -0.9(2) . . . . ?
C9 C8 C13 C12 2.38(19) . . . . ?
C7 C8 C13 C12 -178.94(12) . . . . ?
C9 C8 C13 B1 -175.14(12) . . . . ?
C7 C8 C13 B1 3.5(2) . . . . ?
C11 C12 C13 C8 -1.2(2) . . . . ?
C11 C12 C13 B1 176.43(12) . . . . ?
C19 C14 C15 F1 -178.31(11) . . . . ?
B1 C14 C15 F1 1.72(19) . . . . ?
C19 C14 C15 C16 0.89(19) . . . . ?
B1 C14 C15 C16 -179.08(12) . . . . ?
F1 C15 C16 F2 0.13(18) . . . . ?
C14 C15 C16 F2 -179.10(12) . . . . ?
F1 C15 C16 C17 179.35(11) . . . . ?
C14 C15 C16 C17 0.1(2) . . . . ?
F2 C16 C17 F3 -0.71(19) . . . . ?
C15 C16 C17 F3 -179.94(12) . . . . ?
F2 C16 C17 C18 178.68(12) . . . . ?
C15 C16 C17 C18 -0.55(19) . . . . ?
F3 C17 C18 F4 -0.32(19) . . . . ?
C16 C17 C18 F4 -179.71(12) . . . . ?
F3 C17 C18 C19 179.31(12) . . . . ?
C16 C17 C18 C19 -0.08(19) . . . . ?
F4 C18 C19 F5 1.23(18) . . . . ?
C17 C18 C19 F5 -178.39(12) . . . . ?
F4 C18 C19 C14 -179.14(12) . . . . ?
C17 C18 C19 C14 1.2(2) . . . . ?
C15 C14 C19 F5 178.04(11) . . . . ?
B1 C14 C19 F5 -2.00(18) . . . . ?
C15 C14 C19 C18 -1.58(19) . . . . ?
B1 C14 C19 C18 178.39(12) . . . . ?
C22 N1 C20 C21 0.46(15) . . . . ?
C7 N1 C20 C21 -177.76(12) . . . . ?
N1 C20 C21 N2 0.18(15) . . . . ?
C22 N2 C21 C20 -0.77(15) . . . . ?
C23 N2 C21 C20 178.67(13) . . . . ?
C20 N1 C22 N2 -0.92(14) . . . . ?
C7 N1 C22 N2 177.22(12) . . . . ?
C20 N1 C22 B1 176.55(12) . . . . ?
C7 N1 C22 B1 -5.3(2) . . . . ?
C21 N2 C22 N1 1.03(14) . . . . ?
C23 N2 C22 N1 -178.41(12) . . . . ?
C21 N2 C22 B1 -176.27(13) . . . . ?
C23 N2 C22 B1 4.3(2) . . . . ?
N1 C22 B1 C13 9.17(17) . . . . ?
N2 C22 B1 C13 -173.99(13) . . . . ?
N1 C22 B1 C14 -110.37(14) . . . . ?
N2 C22 B1 C14 66.47(17) . . . . ?
C8 C13 B1 C22 -8.26(17) . . . . ?
C12 C13 B1 C22 174.28(11) . . . . ?
C8 C13 B1 C14 109.41(14) . . . . ?
C12 C13 B1 C14 -68.04(15) . . . . ?
C15 C14 B1 C22 -112.54(14) . . . . ?
C19 C14 B1 C22 67.50(15) . . . . ?
C15 C14 B1 C13 130.07(13) . . . . ?
C19 C14 B1 C13 -49.89(16) . . . . ?
